data_4502751
loop_
_publ_author_name
'Zhang, Huabin'
'Li, Ning'
'Tian, Chongbin'
'Liu, Tianfu'
'Du, Fenglei'
'Lin, Ping'
'Li, Zhihua'
'Du, Shaowu'

_publ_section_title
;
 Unusual High Thermal Stability within a Series of Novel Lanthanide TATB
 Frameworks: Synthesis, Structure, and Properties
 (TATB&#x00A0;=&#x00A0;4,4&#x2032;,4&#x2033;-s-Triazine-2,4,6-triyl-tribenzoate)
;
_journal_issue 2
_journal_name_full 'Crystal Growth &amp; Design'
_journal_page_first 670
_journal_paper_doi 10.1021/cg2008655
_journal_volume 12
_journal_year 2012
_chemical_formula_moiety 'C24 H12 N3 O7 Y'
_chemical_formula_sum 'C24 H12 N3 O7 Y'
_chemical_formula_weight 543.28
_chemical_name_systematic
; 
 ? 
;
_space_group_IT_number 70
_symmetry_cell_setting orthorhombic
_symmetry_space_group_name_Hall '-F 2uv 2vw'
_symmetry_space_group_name_H-M 'F d d d :2'
_atom_sites_solution_hydrogens geom
_atom_sites_solution_primary direct
_atom_sites_solution_secondary difmap
_audit_creation_method SHELXL-97
_cell_angle_alpha 90.00
_cell_angle_beta 90.00
_cell_angle_gamma 90.00
_cell_formula_units_Z 32
_cell_length_a 22.128(13)
_cell_length_b 28.524(16)
_cell_length_c 29.033(18)
_cell_measurement_reflns_used 8199
_cell_measurement_temperature 293(2)
_cell_measurement_theta_max 27.4547
_cell_measurement_theta_min 2.3126
_cell_volume 18325(19)
_computing_structure_refinement 'SHELXL-97 (Sheldrick, 1997)'
_computing_structure_solution 'SHELXS-97 (Sheldrick, 1990)'
_diffrn_ambient_temperature 293(2)
_diffrn_detector_area_resol_mean 14.6306
_diffrn_measured_fraction_theta_full 0.999
_diffrn_measured_fraction_theta_max 0.999
_diffrn_measurement_device_type
;
Mercury70 (2x2 bin mode)
;
_diffrn_measurement_method CCD_Profile_fitting
_diffrn_radiation_monochromator graphite
_diffrn_radiation_source 'fine-focus sealed tube'
_diffrn_radiation_type MoK\a
_diffrn_radiation_wavelength 0.71073
_diffrn_reflns_av_R_equivalents 0.1003
_diffrn_reflns_av_sigmaI/netI 0.0621
_diffrn_reflns_limit_h_max 26
_diffrn_reflns_limit_h_min -26
_diffrn_reflns_limit_k_max 33
_diffrn_reflns_limit_k_min -31
_diffrn_reflns_limit_l_max 33
_diffrn_reflns_limit_l_min -34
_diffrn_reflns_number 28265
_diffrn_reflns_theta_full 25.00
_diffrn_reflns_theta_max 25.00
_diffrn_reflns_theta_min 2.33
_diffrn_standards_number 5569
_exptl_absorpt_coefficient_mu 2.597
_exptl_absorpt_correction_T_max 1.0000
_exptl_absorpt_correction_T_min 0.8992
_exptl_absorpt_correction_type multi-scan
_exptl_absorpt_process_details '(SADABS; Bruker, 2000)'
_exptl_crystal_colour white
_exptl_crystal_density_diffrn 1.575
_exptl_crystal_density_method 'not measured'
_exptl_crystal_description Prism
_exptl_crystal_F_000 8704
_exptl_crystal_size_max 0.15
_exptl_crystal_size_mid 0.15
_exptl_crystal_size_min 0.1
_refine_diff_density_max 1.464
_refine_diff_density_min -0.626
_refine_diff_density_rms 0.140
_refine_ls_extinction_method none
_refine_ls_goodness_of_fit_ref 1.033
_refine_ls_hydrogen_treatment constr
_refine_ls_matrix_type full
_refine_ls_number_parameters 316
_refine_ls_number_reflns 4041
_refine_ls_number_restraints 0
_refine_ls_restrained_S_all 1.033
_refine_ls_R_factor_all 0.1045
_refine_ls_R_factor_gt 0.0870
_refine_ls_shift/su_max 0.001
_refine_ls_shift/su_mean 0.000
_refine_ls_structure_factor_coef Fsqd
_refine_ls_weighting_details 'calc w=1/[\s^2^(Fo^2^)+(0.0730P)^2^+835.9227P] where P=(Fo^2^+2Fc^2^)/3'
_refine_ls_weighting_scheme calc
_refine_ls_wR_factor_gt 0.2005
_refine_ls_wR_factor_ref 0.2113
_reflns_number_gt 3338
_reflns_number_total 4041
_reflns_threshold_expression >2sigma(I)
_cod_data_source_file cg2008655_si_003.cif
_cod_data_source_block 1
_cod_depositor_comments
;
The following automatic conversions were performed:

'_exptl_absorpt_correction_type' value 'Multi-scan' changed to
'multi-scan' according to
/home/saulius/struct/CIF-dictionaries/cif_core.dic dictionary named
'cif_core.dic' version 2.4.1 from 2010-06-29.

Automatic conversion script
Id: cif_fix_values 1715 2011-07-08 13:25:40Z adriana 
;
_cod_original_cell_volume 18326(18)
_cod_original_sg_symbol_H-M Fddd
_cod_database_code 4502751

loop_
_symmetry_equiv_pos_as_xyz
'x, y, z'
'-x+3/4, -y+3/4, z'
'-x+3/4, y, -z+3/4'
'x, -y+3/4, -z+3/4'
'x, y+1/2, z+1/2'
'-x+3/4, -y+5/4, z+1/2'
'-x+3/4, y+1/2, -z+5/4'
'x, -y+5/4, -z+5/4'
'x+1/2, y, z+1/2'
'-x+5/4, -y+3/4, z+1/2'
'-x+5/4, y, -z+5/4'
'x+1/2, -y+3/4, -z+5/4'
'x+1/2, y+1/2, z'
'-x+5/4, -y+5/4, z'
'-x+5/4, y+1/2, -z+3/4'
'x+1/2, -y+5/4, -z+3/4'
'-x, -y, -z'
'x-3/4, y-3/4, -z'
'x-3/4, -y, z-3/4'
'-x, y-3/4, z-3/4'
'-x, -y+1/2, -z+1/2'
'x-3/4, y-1/4, -z+1/2'
'x-3/4, -y+1/2, z-1/4'
'-x, y-1/4, z-1/4'
'-x+1/2, -y, -z+1/2'
'x-1/4, y-3/4, -z+1/2'
'x-1/4, -y, z-1/4'
'-x+1/2, y-3/4, z-1/4'
'-x+1/2, -y+1/2, -z'
'x-1/4, y-1/4, -z'
'x-1/4, -y+1/2, z-3/4'
'-x+1/2, y-1/4, z-3/4'

loop_
_atom_site_label
_atom_site_type_symbol
_atom_site_fract_x
_atom_site_fract_y
_atom_site_fract_z
_atom_site_U_iso_or_equiv
_atom_site_adp_type
_atom_site_occupancy
_atom_site_symmetry_multiplicity
_atom_site_calc_flag
_atom_site_refinement_flags
Y1 Y 0.55506(3) 0.52879(3) 0.04749(3) 0.0301(3) Uani 1 1 d .
O1 O 0.0419(3) 0.3055(2) 0.3005(2) 0.0500(17) Uani 1 1 d .
O7W O 0.5600(4) 0.6065(3) 0.0828(3) 0.086(3) Uani 1 1 d .
O4 O 0.2494(3) 0.7113(2) 0.4592(2) 0.0496(17) Uani 1 1 d .
N2 N 0.3295(3) 0.5301(3) 0.3077(3) 0.0411(18) Uani 1 1 d .
O2 O 0.1056(3) 0.2694(2) 0.2520(2) 0.0537(18) Uani 1 1 d .
O6 O 0.5459(3) 0.5075(2) 0.1220(2) 0.0470(16) Uani 1 1 d .
O5 O 0.5961(3) 0.5394(2) 0.1819(2) 0.0485(17) Uani 1 1 d .
C1 C 0.2562(4) 0.4563(3) 0.2990(3) 0.036(2) Uani 1 1 d .
C24 C 0.5500(3) 0.5198(3) 0.1636(3) 0.0325(18) Uani 1 1 d .
N3 N 0.3057(3) 0.4573(3) 0.2718(3) 0.0415(18) Uani 1 1 d .
N1 N 0.2401(3) 0.4893(2) 0.3284(3) 0.0391(17) Uani 1 1 d .
C17 C 0.2204(4) 0.6734(3) 0.4594(3) 0.038(2) Uani 1 1 d .
C2 C 0.2775(4) 0.5261(3) 0.3314(3) 0.036(2) Uani 1 1 d .
C21 C 0.4960(4) 0.5118(3) 0.1934(3) 0.0331(19) Uani 1 1 d .
C19 C 0.4018(4) 0.4742(3) 0.2088(3) 0.042(2) Uani 1 1 d .
H19A H 0.3723 0.4525 0.2005 0.050 Uiso 1 1 calc R
C23 C 0.4406(4) 0.5303(3) 0.2616(3) 0.048(2) Uani 1 1 d .
H23A H 0.4368 0.5476 0.2886 0.057 Uiso 1 1 calc R
C18 C 0.3959(4) 0.4991(3) 0.2491(3) 0.037(2) Uani 1 1 d .
O3 O 0.1817(3) 0.6645(2) 0.4907(2) 0.0505(17) Uani 1 1 d .
C20 C 0.4512(4) 0.4812(3) 0.1805(3) 0.044(2) Uani 1 1 d .
H20A H 0.4542 0.4651 0.1527 0.052 Uiso 1 1 calc R
C15 C 0.2827(4) 0.6408(3) 0.3951(3) 0.043(2) Uani 1 1 d .
H15A H 0.3067 0.6675 0.3961 0.051 Uiso 1 1 calc R
C13 C 0.1981(4) 0.5965(3) 0.4222(3) 0.0361(19) Uani 1 1 d .
H13A H 0.1647 0.5939 0.4414 0.043 Uiso 1 1 calc R
C14 C 0.2339(4) 0.6364(3) 0.4242(3) 0.0313(18) Uani 1 1 d .
C7 C 0.1365(4) 0.3401(3) 0.2856(3) 0.040(2) Uani 1 1 d .
C11 C 0.2615(4) 0.5646(3) 0.3628(3) 0.037(2) Uani 1 1 d .
C12 C 0.2116(4) 0.5604(3) 0.3917(3) 0.037(2) Uani 1 1 d .
H12A H 0.1875 0.5338 0.3905 0.044 Uiso 1 1 calc R
C22 C 0.4911(4) 0.5358(4) 0.2341(3) 0.048(2) Uani 1 1 d .
H22A H 0.5218 0.5559 0.2433 0.058 Uiso 1 1 calc R
C4 C 0.2158(4) 0.4154(3) 0.2948(3) 0.042(2) Uani 1 1 d .
C3 C 0.3404(4) 0.4949(3) 0.2776(3) 0.0351(19) Uani 1 1 d .
C16 C 0.2959(4) 0.6052(3) 0.3643(3) 0.045(2) Uani 1 1 d .
H16A H 0.3283 0.6086 0.3442 0.054 Uiso 1 1 calc R
C6 C 0.1238(4) 0.3765(3) 0.3155(3) 0.044(2) Uani 1 1 d .
H6A H 0.0884 0.3758 0.3328 0.053 Uiso 1 1 calc R
C5 C 0.1625(4) 0.4134(3) 0.3200(3) 0.046(2) Uani 1 1 d .
H5A H 0.1531 0.4377 0.3401 0.055 Uiso 1 1 calc R
C10 C 0.0914(4) 0.3024(3) 0.2792(3) 0.045(2) Uani 1 1 d .
C9 C 0.2296(4) 0.3784(4) 0.2651(4) 0.056(3) Uani 1 1 d .
H9A H 0.2653 0.3788 0.2482 0.067 Uiso 1 1 calc R
C8 C 0.1901(4) 0.3413(4) 0.2609(4) 0.059(3) Uani 1 1 d .
H8A H 0.1996 0.3166 0.2412 0.070 Uiso 1 1 calc R

loop_
_atom_site_aniso_label
_atom_site_aniso_U_11
_atom_site_aniso_U_22
_atom_site_aniso_U_33
_atom_site_aniso_U_23
_atom_site_aniso_U_13
_atom_site_aniso_U_12
Y1 0.0275(4) 0.0243(4) 0.0384(5) 0.0036(3) 0.0006(3) 0.0028(3)
O1 0.032(3) 0.056(4) 0.062(4) -0.009(3) 0.011(3) -0.018(3)
O7W 0.091(6) 0.052(5) 0.116(7) -0.039(5) -0.014(5) -0.004(4)
O4 0.066(4) 0.021(3) 0.062(4) -0.007(3) -0.011(3) -0.006(3)
N2 0.035(4) 0.037(4) 0.052(5) -0.013(3) 0.017(3) -0.012(3)
O2 0.040(4) 0.053(4) 0.068(5) -0.025(4) 0.001(3) -0.019(3)
O6 0.043(4) 0.068(4) 0.029(3) 0.000(3) 0.007(3) -0.014(3)
O5 0.023(3) 0.077(5) 0.045(4) 0.002(3) 0.005(3) -0.004(3)
C1 0.028(4) 0.034(5) 0.047(5) -0.014(4) 0.012(4) -0.013(3)
C24 0.025(4) 0.039(5) 0.034(5) -0.002(4) 0.000(3) 0.003(3)
N3 0.043(4) 0.038(4) 0.043(4) -0.016(3) 0.015(3) -0.013(3)
N1 0.040(4) 0.028(4) 0.049(4) -0.016(3) 0.012(3) -0.009(3)
C17 0.044(5) 0.023(4) 0.047(5) -0.007(4) -0.016(4) 0.009(4)
C2 0.038(5) 0.030(5) 0.041(5) -0.008(4) 0.013(4) -0.005(4)
C21 0.026(4) 0.041(5) 0.032(4) 0.003(4) 0.005(3) -0.001(4)
C19 0.029(4) 0.047(5) 0.049(5) -0.014(4) 0.017(4) -0.011(4)
C23 0.041(5) 0.055(6) 0.047(5) -0.020(5) 0.021(4) -0.024(5)
C18 0.036(5) 0.033(5) 0.042(5) -0.003(4) 0.013(4) -0.008(4)
O3 0.049(4) 0.047(4) 0.056(4) -0.025(3) 0.000(3) -0.001(3)
C20 0.038(5) 0.045(5) 0.047(5) -0.016(4) 0.009(4) -0.007(4)
C15 0.041(5) 0.022(4) 0.065(6) -0.014(4) 0.002(4) -0.011(4)
C13 0.034(4) 0.029(4) 0.046(5) -0.009(4) 0.010(4) -0.004(4)
C14 0.036(4) 0.019(4) 0.039(5) -0.008(3) 0.001(4) 0.001(3)
C7 0.029(4) 0.037(5) 0.054(5) -0.004(4) 0.004(4) -0.013(4)
C11 0.037(5) 0.030(4) 0.045(5) -0.007(4) 0.015(4) -0.007(4)
C12 0.038(5) 0.031(5) 0.042(5) -0.011(4) 0.006(4) -0.008(4)
C22 0.035(5) 0.058(6) 0.052(6) -0.006(5) 0.010(4) -0.017(4)
C4 0.035(5) 0.032(5) 0.060(6) -0.007(4) 0.012(4) -0.006(4)
C3 0.030(4) 0.029(4) 0.046(5) -0.007(4) 0.010(4) -0.003(3)
C16 0.040(5) 0.028(5) 0.066(6) -0.006(4) 0.012(5) -0.007(4)
C6 0.029(4) 0.040(5) 0.063(6) -0.015(4) 0.015(4) -0.014(4)
C5 0.043(5) 0.031(5) 0.064(6) -0.024(4) 0.019(5) -0.012(4)
C10 0.040(5) 0.043(6) 0.051(6) -0.014(5) 0.002(4) -0.006(4)
C9 0.044(5) 0.052(6) 0.072(7) -0.031(5) 0.027(5) -0.022(5)
C8 0.046(6) 0.054(6) 0.077(7) -0.035(6) 0.019(5) -0.018(5)

loop_
_atom_type_symbol
_atom_type_description
_atom_type_scat_dispersion_real
_atom_type_scat_dispersion_imag
_atom_type_scat_source
C C 0.0033 0.0016 'International Tables Vol C Tables 4.2.6.8 and 6.1.1.4'
H H 0.0000 0.0000 'International Tables Vol C Tables 4.2.6.8 and 6.1.1.4'
N N 0.0061 0.0033 'International Tables Vol C Tables 4.2.6.8 and 6.1.1.4'
O O 0.0106 0.0060 'International Tables Vol C Tables 4.2.6.8 and 6.1.1.4'
Y Y -2.7962 3.5667 'International Tables Vol C Tables 4.2.6.8 and 6.1.1.4'

loop_
_geom_angle_atom_site_label_1
_geom_angle_atom_site_label_2
_geom_angle_atom_site_label_3
_geom_angle
_geom_angle_site_symmetry_1
_geom_angle_site_symmetry_3
O6 Y1 O1 88.2(2) . 28_565
O6 Y1 O2 119.1(3) . 12_554
O1 Y1 O2 133.5(2) 28_565 12_554
O6 Y1 O5 82.6(2) . 11_554
O1 Y1 O5 147.7(2) 28_565 11_554
O2 Y1 O5 77.0(2) 12_554 11_554
O6 Y1 O4 78.9(2) . 22_655
O1 Y1 O4 77.2(2) 28_565 22_655
O2 Y1 O4 72.8(2) 12_554 22_655
O5 Y1 O4 130.3(2) 11_554 22_655
O6 Y1 O3 151.3(2) . 6_554
O1 Y1 O3 85.0(2) 28_565 6_554
O2 Y1 O3 84.9(3) 12_554 6_554
O5 Y1 O3 88.5(2) 11_554 6_554
O4 Y1 O3 126.2(2) 22_655 6_554
O6 Y1 O7W 81.1(3) . .
O1 Y1 O7W 73.9(3) 28_565 .
O2 Y1 O7W 142.0(3) 12_554 .
O5 Y1 O7W 74.2(3) 11_554 .
O4 Y1 O7W 145.1(3) 22_655 .
O3 Y1 O7W 70.2(3) 6_554 .
O6 Y1 O4 148.4(2) . 6_554
O1 Y1 O4 66.6(2) 28_565 6_554
O2 Y1 O4 72.6(2) 12_554 6_554
O5 Y1 O4 128.9(2) 11_554 6_554
O4 Y1 O4 77.2(2) 22_655 6_554
O3 Y1 O4 49.2(2) 6_554 6_554
O7W Y1 O4 107.9(3) . 6_554
O6 Y1 C17 159.7(2) . 6_554
O1 Y1 C17 72.5(2) 28_565 6_554
O2 Y1 C17 80.0(2) 12_554 6_554
O5 Y1 C17 110.3(2) 11_554 6_554
O4 Y1 C17 102.2(3) 22_655 6_554
O3 Y1 C17 24.4(2) 6_554 6_554
O7W Y1 C17 87.3(3) . 6_554
O4 Y1 C17 25.0(2) 6_554 6_554
O6 Y1 Y1 119.48(16) . 17_665
O1 Y1 Y1 66.02(17) 28_565 17_665
O2 Y1 Y1 67.68(17) 12_554 17_665
O5 Y1 Y1 144.21(16) 11_554 17_665
O4 Y1 Y1 43.54(17) 22_655 17_665
O3 Y1 Y1 82.79(18) 6_554 17_665
O7W Y1 Y1 133.1(2) . 17_665
O4 Y1 Y1 33.70(12) 6_554 17_665
C17 Y1 Y1 58.67(18) 6_554 17_665
C10 O1 Y1 140.8(6) . 32_556
C17 O4 Y1 175.0(7) . 26_565
C17 O4 Y1 82.2(5) . 6
Y1 O4 Y1 102.8(2) 26_565 6
C2 N2 C3 114.8(7) . .
C10 O2 Y1 135.8(6) . 12_454
C24 O6 Y1 146.8(6) . .
C24 O5 Y1 144.4(6) . 11_554
N1 C1 N3 125.6(7) . .
N1 C1 C4 116.9(7) . .
N3 C1 C4 117.4(7) . .
O6 C24 O5 125.2(8) . .
O6 C24 C21 117.0(7) . .
O5 C24 C21 117.7(7) . .
C3 N3 C1 114.4(7) . .
C1 N1 C2 115.7(7) . .
O4 C17 O3 121.3(8) . .
O4 C17 C14 120.0(9) . .
O3 C17 C14 118.6(8) . .
O4 C17 Y1 72.8(5) . 6
O3 C17 Y1 49.2(4) . 6
C14 C17 Y1 162.4(6) . 6
N1 C2 N2 124.2(7) . .
N1 C2 C11 118.5(7) . .
N2 C2 C11 117.3(7) . .
C22 C21 C20 119.6(8) . .
C22 C21 C24 119.2(7) . .
C20 C21 C24 121.2(8) . .
C18 C19 C20 120.4(8) . .
C18 C23 C22 120.1(8) . .
C19 C18 C23 119.3(8) . .
C19 C18 C3 120.7(7) . .
C23 C18 C3 119.9(8) . .
C17 O3 Y1 106.3(5) . 6
C21 C20 C19 120.1(8) . .
C14 C15 C16 119.7(8) . .
C14 C13 C12 120.8(8) . .
C15 C14 C13 119.7(7) . .
C15 C14 C17 120.7(7) . .
C13 C14 C17 119.5(8) . .
C6 C7 C8 118.8(8) . .
C6 C7 C10 119.2(8) . .
C8 C7 C10 121.9(8) . .
C16 C11 C12 119.2(8) . .
C16 C11 C2 120.8(7) . .
C12 C11 C2 120.0(7) . .
C13 C12 C11 119.4(8) . .
C21 C22 C23 120.4(8) . .
C5 C4 C9 118.8(8) . .
C5 C4 C1 120.2(8) . .
C9 C4 C1 121.0(8) . .
N3 C3 N2 125.2(7) . .
N3 C3 C18 118.2(7) . .
N2 C3 C18 116.6(7) . .
C15 C16 C11 121.2(8) . .
C5 C6 C7 120.7(8) . .
C6 C5 C4 120.9(8) . .
O1 C10 O2 125.1(8) . .
O1 C10 C7 118.2(8) . .
O2 C10 C7 116.8(8) . .
C8 C9 C4 119.7(8) . .
C9 C8 C7 121.0(9) . .

loop_
_geom_bond_atom_site_label_1
_geom_bond_atom_site_label_2
_geom_bond_distance
_geom_bond_site_symmetry_2
Y1 O6 2.256(6) .
Y1 O1 2.279(6) 28_565
Y1 O2 2.280(6) 12_554
Y1 O5 2.287(6) 11_554
Y1 O4 2.293(6) 22_655
Y1 O3 2.329(6) 6_554
Y1 O7W 2.446(7) .
Y1 O4 2.846(7) 6_554
Y1 C17 2.952(9) 6_554
O1 C10 1.261(11) .
O1 Y1 2.279(6) 32_556
O4 C17 1.258(10) .
O4 Y1 2.293(6) 26_565
O4 Y1 2.846(7) 6
N2 C2 1.345(10) .
N2 C3 1.353(11) .
O2 C10 1.269(11) .
O2 Y1 2.280(6) 12_454
O6 C24 1.261(10) .
O5 C24 1.279(10) .
O5 Y1 2.287(6) 11_554
C1 N1 1.320(10) .
C1 N3 1.349(10) .
C1 C4 1.477(11) .
C24 C21 1.492(11) .
N3 C3 1.329(10) .
N1 C2 1.339(10) .
C17 O3 1.273(11) .
C17 C14 1.502(11) .
C17 Y1 2.952(9) 6
C2 C11 1.471(11) .
C21 C22 1.371(12) .
C21 C20 1.373(12) .
C19 C18 1.375(12) .
C19 C20 1.383(11) .
C23 C18 1.379(12) .
C23 C22 1.382(12) .
C18 C3 1.485(11) .
O3 Y1 2.329(6) 6
C15 C14 1.377(12) .
C15 C16 1.383(12) .
C13 C14 1.386(11) .
C13 C12 1.390(11) .
C7 C6 1.382(12) .
C7 C8 1.387(12) .
C7 C10 1.481(12) .
C11 C16 1.386(11) .
C11 C12 1.391(11) .
C4 C5 1.387(12) .
C4 C9 1.398(12) .
C6 C5 1.364(11) .
C9 C8 1.377(13) .
